data_4310931
loop_
_publ_author_name
'In Chung'
'Junghwan Do'
'Christian G. Canlas'
'David P. Weliky'
'Mercouri G. Kanatzidis'

_publ_section_title
;
 APSe6 (A = K, Rb, and Cs): Polymeric Selenophosphates with Reversible
 Phase-Change Properties
;
_journal_name_full 'Inorganic Chemistry'
_journal_page_first 2762
_journal_page_last 2764
_journal_paper_doi 10.1021/ic035448q
_journal_volume 43
_journal_year 2004
_chemical_formula_sum 'P Rb Se6'
_chemical_formula_weight 590.20
_chemical_name_systematic
; 
 ? 
;
_space_group_IT_number 29
_symmetry_cell_setting orthorhombic
_symmetry_space_group_name_Hall 'P 2c -2ac'
_symmetry_space_group_name_H-M 'P c a 21'
_atom_sites_solution_hydrogens geom
_atom_sites_solution_primary direct
_atom_sites_solution_secondary difmap
_audit_creation_method SHELXL-97
_cell_angle_alpha 90.00
_cell_angle_beta 90.00
_cell_angle_gamma 90.00
_cell_formula_units_Z 4
_cell_length_a 11.7764(17)
_cell_length_b 6.8580(10)
_cell_length_c 11.4596(16)
_cell_measurement_temperature 293(2)
_cell_volume 925.5(2)
_computing_structure_refinement 'SHELXL-97 (Sheldrick, 1997)'
_computing_structure_solution 'SHELXS-97 (Sheldrick, 1990)'
_diffrn_ambient_temperature 293(2)
_diffrn_measured_fraction_theta_full 0.978
_diffrn_measured_fraction_theta_max 0.978
_diffrn_radiation_monochromator graphite
_diffrn_radiation_source 'fine-focus sealed tube'
_diffrn_radiation_type MoK\a
_diffrn_radiation_wavelength 0.71073
_diffrn_reflns_av_R_equivalents 0.0470
_diffrn_reflns_av_sigmaI/netI 0.0394
_diffrn_reflns_limit_h_max 15
_diffrn_reflns_limit_h_min -15
_diffrn_reflns_limit_k_max 9
_diffrn_reflns_limit_k_min -8
_diffrn_reflns_limit_l_max 14
_diffrn_reflns_limit_l_min -14
_diffrn_reflns_number 8770
_diffrn_reflns_theta_full 28.32
_diffrn_reflns_theta_max 28.32
_diffrn_reflns_theta_min 2.97
_exptl_absorpt_coefficient_mu 29.031
_exptl_crystal_density_diffrn 4.236
_exptl_crystal_density_method 'not measured'
_exptl_crystal_F_000 1024
_refine_diff_density_max 0.916
_refine_diff_density_min -0.924
_refine_diff_density_rms 0.322
_refine_ls_abs_structure_details 'Flack H D (1983), Acta Cryst. A39, 876-881'
_refine_ls_abs_structure_Flack 0.052(19)
_refine_ls_extinction_method none
_refine_ls_goodness_of_fit_ref 0.977
_refine_ls_hydrogen_treatment mixed
_refine_ls_matrix_type full
_refine_ls_number_parameters 73
_refine_ls_number_reflns 2193
_refine_ls_number_restraints 1
_refine_ls_restrained_S_all 0.977
_refine_ls_R_factor_all 0.0351
_refine_ls_R_factor_gt 0.0259
_refine_ls_shift/su_max 0.000
_refine_ls_shift/su_mean 0.000
_refine_ls_structure_factor_coef Fsqd
_refine_ls_weighting_details 'calc w=1/[\s^2^(Fo^2^)+(0.0233P)^2^+0.0000P] where P=(Fo^2^+2Fc^2^)/3'
_refine_ls_weighting_scheme calc
_refine_ls_wR_factor_gt 0.0499
_refine_ls_wR_factor_ref 0.0523
_reflns_number_gt 1894
_reflns_number_total 2193
_reflns_threshold_expression >2sigma(I)
_cod_data_source_file ic035448qsi20031217_113002_2.cif
_cod_data_source_block rbpse6s
_cod_database_code 4310931

loop_
_symmetry_equiv_pos_as_xyz
'x, y, z'
'-x, -y, z+1/2'
'x+1/2, -y, z'
'-x+1/2, y, z+1/2'

loop_
_atom_site_label
_atom_site_type_symbol
_atom_site_fract_x
_atom_site_fract_y
_atom_site_fract_z
_atom_site_U_iso_or_equiv
_atom_site_adp_type
_atom_site_occupancy
_atom_site_symmetry_multiplicity
_atom_site_calc_flag
_atom_site_refinement_flags
_atom_site_disorder_assembly
_atom_site_disorder_group
Rb Rb 0.13215(6) 0.68998(13) 1.12475(7) 0.03870(18) Uani 1 1 d . . .
P P 0.16601(15) 0.2753(2) 0.81809(13) 0.0207(4) Uani 1 1 d . . .
Se1 Se 0.08510(6) 1.17896(10) 0.99138(6) 0.02825(16) Uani 1 1 d . . .
Se2 Se -0.10299(6) 1.24401(10) 0.93590(6) 0.02605(16) Uani 1 1 d . . .
Se3 Se -0.12909(5) 1.56383(10) 1.01334(5) 0.02297(15) Uani 1 1 d . . .
Se4 Se -0.14605(5) 1.76221(10) 0.84668(6) 0.02584(16) Uani 1 1 d . . .
Se5 Se 0.12603(6) 0.57787(11) 0.78962(6) 0.02671(16) Uani 1 1 d . . .
Se6 Se 0.13444(6) 0.06545(10) 0.68215(6) 0.02911(16) Uani 1 1 d . . .

loop_
_atom_site_aniso_label
_atom_site_aniso_U_11
_atom_site_aniso_U_22
_atom_site_aniso_U_33
_atom_site_aniso_U_23
_atom_site_aniso_U_13
_atom_site_aniso_U_12
Rb 0.0284(4) 0.0485(5) 0.0392(4) -0.0066(4) -0.0033(3) 0.0067(3)
P 0.0236(9) 0.0178(9) 0.0208(9) 0.0008(6) -0.0001(6) 0.0001(7)
Se1 0.0321(4) 0.0281(4) 0.0245(3) 0.0084(3) 0.0037(3) 0.0046(3)
Se2 0.0286(4) 0.0230(3) 0.0266(3) -0.0009(3) 0.0038(3) -0.0043(3)
Se3 0.0213(3) 0.0255(3) 0.0221(3) 0.0005(3) -0.0009(3) 0.0002(2)
Se4 0.0241(4) 0.0250(4) 0.0284(3) 0.0047(3) -0.0005(3) -0.0041(3)
Se5 0.0313(4) 0.0198(4) 0.0291(4) 0.0039(3) 0.0064(3) 0.0045(3)
Se6 0.0355(4) 0.0225(4) 0.0293(4) -0.0044(3) -0.0074(3) 0.0006(3)

loop_
_atom_type_symbol
_atom_type_description
_atom_type_scat_dispersion_real
_atom_type_scat_dispersion_imag
_atom_type_scat_source
P P 0.1023 0.0942 'International Tables Vol C Tables 4.2.6.8 and 6.1.1.4'
Se Se -0.0929 2.2259 'International Tables Vol C Tables 4.2.6.8 and 6.1.1.4'
Rb Rb -0.9393 2.9676 'International Tables Vol C Tables 4.2.6.8 and 6.1.1.4'

loop_
_geom_angle_atom_site_label_1
_geom_angle_atom_site_label_2
_geom_angle_atom_site_label_3
_geom_angle
_geom_angle_site_symmetry_1
_geom_angle_site_symmetry_3
_geom_angle_publ_flag
Se3 Rb Se5 150.65(3) 1_545 4 ?
Se3 Rb Se3 116.87(3) 1_545 3_575 ?
Se5 Rb Se3 56.06(2) 4 3_575 ?
Se3 Rb Se2 108.23(3) 1_545 2_575 ?
Se5 Rb Se2 64.67(2) 4 2_575 ?
Se3 Rb Se2 119.52(3) 3_575 2_575 ?
Se3 Rb Se6 53.74(2) 1_545 2_565 ?
Se5 Rb Se6 135.14(3) 4 2_565 ?
Se3 Rb Se6 168.80(3) 3_575 2_565 ?
Se2 Rb Se6 71.34(2) 2_575 2_565 ?
Se3 Rb Se1 86.63(2) 1_545 . ?
Se5 Rb Se1 122.65(3) 4 . ?
Se3 Rb Se1 114.33(3) 3_575 . ?
Se2 Rb Se1 106.14(3) 2_575 . ?
Se6 Rb Se1 61.88(2) 2_565 . ?
Se3 Rb Se2 123.30(3) 1_545 3_575 ?
Se5 Rb Se2 70.61(2) 4 3_575 ?
Se3 Rb Se2 37.548(18) 3_575 3_575 ?
Se2 Rb Se2 128.44(2) 2_575 3_575 ?
Se6 Rb Se2 139.08(3) 2_565 3_575 ?
Se1 Rb Se2 77.44(2) . 3_575 ?
Se3 Rb Se6 151.14(3) 1_545 4_565 ?
Se5 Rb Se6 58.03(2) 4 4_565 ?
Se3 Rb Se6 79.77(2) 3_575 4_565 ?
Se2 Rb Se6 79.28(2) 2_575 4_565 ?
Se6 Rb Se6 106.27(2) 2_565 4_565 ?
Se1 Rb Se6 64.62(2) . 4_565 ?
Se2 Rb Se6 55.330(19) 3_575 4_565 ?
Se3 Rb Se1 59.799(19) 1_545 1_545 ?
Se5 Rb Se1 97.52(3) 4 1_545 ?
Se3 Rb Se1 61.69(2) 3_575 1_545 ?
Se2 Rb Se1 119.39(3) 2_575 1_545 ?
Se6 Rb Se1 111.58(2) 2_565 1_545 ?
Se1 Rb Se1 129.25(3) . 1_545 ?
Se2 Rb Se1 90.03(2) 3_575 1_545 ?
Se6 Rb Se1 141.45(2) 4_565 1_545 ?
Se3 Rb Se5 64.564(19) 1_545 . ?
Se5 Rb Se5 120.04(2) 4 . ?
Se3 Rb Se5 64.222(19) 3_575 . ?
Se2 Rb Se5 172.32(3) 2_575 . ?
Se6 Rb Se5 104.66(2) 2_565 . ?
Se1 Rb Se5 76.81(2) . . ?
Se2 Rb Se5 58.888(19) 3_575 . ?
Se6 Rb Se5 108.30(2) 4_565 . ?
Se1 Rb Se5 55.352(18) 1_545 . ?
Se3 Rb Se4 94.43(2) 1_545 2_575 ?
Se5 Rb Se4 57.012(19) 4 2_575 ?
Se3 Rb Se4 79.43(2) 3_575 2_575 ?
Se2 Rb Se4 58.333(19) 2_575 2_575 ?
Se6 Rb Se4 106.15(2) 2_565 2_575 ?
Se1 Rb Se4 163.97(3) . 2_575 ?
Se2 Rb Se4 114.64(2) 3_575 2_575 ?
Se6 Rb Se4 112.46(2) 4_565 2_575 ?
Se1 Rb Se4 63.62(2) 1_545 2_575 ?
Se5 Rb Se4 118.05(3) . 2_575 ?
Se3 Rb Se5 51.967(19) 1_545 2_565 ?
Se5 Rb Se5 105.12(3) 4 2_565 ?
Se3 Rb Se5 122.98(3) 3_575 2_565 ?
Se2 Rb Se5 61.422(19) 2_575 2_565 ?
Se6 Rb Se5 58.05(2) 2_565 2_565 ?
Se1 Rb Se5 119.41(2) . 2_565 ?
Se2 Rb Se5 159.45(3) 3_575 2_565 ?
Se6 Rb Se5 140.35(3) 4_565 2_565 ?
Se1 Rb Se5 70.32(2) 1_545 2_565 ?
Se5 Rb Se5 110.91(2) . 2_565 ?
Se4 Rb Se5 51.725(18) 2_575 2_565 ?
Se5 P Se6 119.79(8) . . ?
Se5 P Se4 110.30(8) . 3_575 ?
Se6 P Se4 101.46(7) . 3_575 ?
Se5 P Se1 108.49(7) . 1_545 ?
Se6 P Se1 111.19(8) . 1_545 ?
Se4 P Se1 104.41(7) 3_575 1_545 ?
P Se1 Se2 95.89(5) 1_565 . ?
P Se1 Rb 123.44(5) 1_565 . ?
Se2 Se1 Rb 114.99(3) . . ?
P Se1 Rb 91.24(5) 1_565 1_565 ?
Se2 Se1 Rb 94.02(3) . 1_565 ?
Rb Se1 Rb 129.25(3) . 1_565 ?
Se1 Se2 Se3 101.27(3) . . ?
Se1 Se2 Rb 112.40(3) . 2_574 ?
Se3 Se2 Rb 103.88(3) . 2_574 ?
Se1 Se2 Rb 129.72(3) . 3_475 ?
Se3 Se2 Rb 64.88(2) . 3_475 ?
Rb Se2 Rb 117.81(2) 2_574 3_475 ?
Se4 Se3 Se2 103.92(4) . . ?
Se4 Se3 Rb 103.39(3) . 1_565 ?
Se2 Se3 Rb 104.71(3) . 1_565 ?
Se4 Se3 Rb 120.59(3) . 3_475 ?
Se2 Se3 Rb 77.57(3) . 3_475 ?
Rb Se3 Rb 134.34(3) 1_565 3_475 ?
P Se4 Se3 97.79(5) 3_475 . ?
P Se4 Rb 81.94(5) 3_475 2_574 ?
Se3 Se4 Rb 93.67(3) . 2_574 ?
P Se5 Rb 96.64(5) . 4_554 ?
P Se5 Rb 92.10(5) . . ?
Rb Se5 Rb 118.08(2) 4_554 . ?
P Se5 Rb 78.25(5) . 2_564 ?
Rb Se5 Rb 117.47(3) 4_554 2_564 ?
Rb Se5 Rb 124.32(2) . 2_564 ?
P Se6 Rb 88.37(5) . 2_564 ?
P Se6 Rb 116.77(5) . 4_544 ?
Rb Se6 Rb 154.73(3) 2_564 4_544 ?

loop_
_geom_bond_atom_site_label_1
_geom_bond_atom_site_label_2
_geom_bond_distance
_geom_bond_site_symmetry_2
_geom_bond_publ_flag
Rb Se3 3.4414(10) 1_545 ?
Rb Se5 3.5029(10) 4 ?
Rb Se3 3.5449(10) 3_575 ?
Rb Se2 3.6106(11) 2_575 ?
Rb Se6 3.6197(11) 2_565 ?
Rb Se1 3.7267(12) . ?
Rb Se2 3.8232(11) 3_575 ?
Rb Se6 3.8234(11) 4_565 ?
Rb Se1 3.8633(12) 1_545 ?
Rb Se5 3.9174(11) . ?
Rb Se4 4.0140(12) 2_575 ?
Rb Se5 4.0235(11) 2_565 ?
P Se5 2.1529(18) . ?
P Se6 2.1530(17) . ?
P Se4 2.2521(19) 3_575 ?
P Se1 2.2994(17) 1_545 ?
Se1 P 2.2994(17) 1_565 ?
Se1 Se2 2.3473(10) . ?
Se1 Rb 3.8633(12) 1_565 ?
Se2 Se3 2.3859(10) . ?
Se2 Rb 3.6106(11) 2_574 ?
Se2 Rb 3.8232(11) 3_475 ?
Se3 Se4 2.3534(10) . ?
Se3 Rb 3.4414(10) 1_565 ?
Se3 Rb 3.5449(10) 3_475 ?
Se4 P 2.2521(19) 3_475 ?
Se4 Rb 4.0140(12) 2_574 ?
Se5 Rb 3.5029(10) 4_554 ?
Se5 Rb 4.0235(11) 2_564 ?
Se6 Rb 3.6197(11) 2_564 ?
Se6 Rb 3.8234(11) 4_544 ?
